data_7124694
loop_
_publ_author_name
'Hu, Ju-Fang'
'Han, Tian'
'Chi, Ying-Nan'
'Lin, Zheng-Guo'
'Xu, Yan-Qing'
'Yang, Song'
'Wei, Ding'
'Zheng, Yan-Zhen'
'Hu, Chang-Wen'

_publ_section_title
;
 Sulfur-centred polyoxoniobate-based 3D organic-inorganic hybrid compound
 and its magnetic behavior.
;
_journal_issue 72
_journal_name_full 'Chemical communications (Cambridge, England)'
_journal_page_first 10846
_journal_page_last 10849
_journal_paper_doi 10.1039/c6cc03915d
_journal_volume 52
_journal_year 2016
_chemical_formula_sum 'C64 H256 Co16 N64 Nb32 O205 S4 V39'
_chemical_formula_weight 11234.24
_space_group_crystal_system orthorhombic
_space_group_IT_number 62
_space_group_name_Hall '-P 2ac 2n'
_space_group_name_H-M_alt 'P n m a'
_atom_sites_solution_hydrogens geom
_audit_creation_method SHELXL-2014/6
_audit_update_record
;
2016-06-30 deposited with the CCDC.
2016-07-11 downloaded from the CCDC.
;
_cell_angle_alpha 90
_cell_angle_beta 90
_cell_angle_gamma 90
_cell_formula_units_Z 1
_cell_length_a 23.9036(8)
_cell_length_b 21.2261(6)
_cell_length_c 18.0968(4)
_cell_measurement_reflns_used 8555
_cell_measurement_temperature 293(2)
_cell_measurement_theta_max 29.5152
_cell_measurement_theta_min 2.9476
_cell_volume 9182.0(5)
_computing_structure_refinement 'SHELXL-2014/6 (Sheldrick, 2014)'
_diffrn_ambient_temperature 293(2)
_diffrn_measured_fraction_theta_full 0.971
_diffrn_measured_fraction_theta_max 0.997
_diffrn_measurement_device_type 'Xcalibur, Atlas, Gemini ultra'
_diffrn_radiation_type MoK\a
_diffrn_radiation_wavelength 0.71073
_diffrn_reflns_av_R_equivalents 0.0871
_diffrn_reflns_av_unetI/netI 0.0853
_diffrn_reflns_Laue_measured_fraction_full 0.971
_diffrn_reflns_Laue_measured_fraction_max 0.997
_diffrn_reflns_limit_h_max 27
_diffrn_reflns_limit_h_min -28
_diffrn_reflns_limit_k_max 25
_diffrn_reflns_limit_k_min -25
_diffrn_reflns_limit_l_max 21
_diffrn_reflns_limit_l_min -19
_diffrn_reflns_number 38655
_diffrn_reflns_point_group_measured_fraction_full 0.971
_diffrn_reflns_point_group_measured_fraction_max 0.997
_diffrn_reflns_theta_full 25.242
_diffrn_reflns_theta_max 24.999
_diffrn_reflns_theta_min 3.407
_exptl_absorpt_coefficient_mu 2.704
_exptl_absorpt_correction_T_max 1.00000
_exptl_absorpt_correction_T_min 0.91272
_exptl_absorpt_correction_type multi-scan
_exptl_crystal_colour brown
_exptl_crystal_density_diffrn 2.032
_exptl_crystal_description block
_exptl_crystal_F_000 5433
_refine_diff_density_max 3.948
_refine_diff_density_min -8.642
_refine_diff_density_rms 0.324
_refine_ls_extinction_method none
_refine_ls_goodness_of_fit_ref 1.038
_refine_ls_hydrogen_treatment constr
_refine_ls_matrix_type full
_refine_ls_number_parameters 544
_refine_ls_number_reflns 8325
_refine_ls_number_restraints 1668
_refine_ls_restrained_S_all 1.005
_refine_ls_R_factor_all 0.1409
_refine_ls_R_factor_gt 0.0996
_refine_ls_shift/su_max 0.034
_refine_ls_shift/su_mean 0.000
_refine_ls_structure_factor_coef Fsqd
_refine_ls_weighting_details 'w=1/[\s^2^(Fo^2^)+(0.1708P)^2^+249.1162P] where P=(Fo^2^+2Fc^2^)/3'
_refine_ls_weighting_scheme calc
_refine_ls_wR_factor_gt 0.2783
_refine_ls_wR_factor_ref 0.3177
_reflns_Friedel_coverage 0.000
_reflns_number_gt 5520
_reflns_number_total 8325
_reflns_threshold_expression 'I > 2\s(I)'
_cod_data_source_file c6cc03915d2.cif
_cod_data_source_block 1
_cod_database_code 7124694
_shelx_space_group_comment
;
The symmetry employed for this shelxl refinement is uniquely defined
by the following loop, which should always be used as a source of
symmetry information in preference to the above space-group names.
They are only intended as comments.
;
_shelxl_version_number 2014/6

loop_
_space_group_symop_operation_xyz
'x, y, z'
'-x+1/2, -y, z+1/2'
'x+1/2, -y+1/2, -z+1/2'
'-x, y+1/2, -z'
'-x, -y, -z'
'x-1/2, y, -z-1/2'
'-x-1/2, y-1/2, z-1/2'
'x, -y-1/2, z'

loop_
_atom_site_label
_atom_site_type_symbol
_atom_site_fract_x
_atom_site_fract_y
_atom_site_fract_z
_atom_site_U_iso_or_equiv
_atom_site_adp_type
_atom_site_occupancy
_atom_site_site_symmetry_order
_atom_site_calc_flag
_atom_site_refinement_flags_posn
_atom_site_refinement_flags_adp
_atom_site_refinement_flags_occupancy
C1 C 0.1616(9) 0.9904(10) 0.2621(10) 0.065(3) Uani 1 1 d D U .
H1A H 0.1600 1.0325 0.2414 0.078 Uiso 1 1 calc R U .
H1B H 0.1250 0.9796 0.2815 0.078 Uiso 1 1 calc R U .
C2 C 0.1795(8) 0.9433(10) 0.2039(11) 0.060(3) Uani 1 1 d D U .
H2A H 0.1739 0.9010 0.2228 0.072 Uiso 1 1 calc R U .
H2B H 0.1559 0.9483 0.1606 0.072 Uiso 1 1 calc R U .
C3 C 0.4087(10) 1.0054(11) 0.2693(10) 0.069(3) Uani 1 1 d D U .
H3A H 0.4115 1.0502 0.2590 0.083 Uiso 1 1 calc R U .
H3B H 0.4451 0.9867 0.2604 0.083 Uiso 1 1 calc R U .
C4 C 0.3928(8) 0.9961(12) 0.3509(11) 0.071(3) Uani 1 1 d D U .
H4A H 0.4028 0.9535 0.3651 0.085 Uiso 1 1 calc R U .
H4B H 0.4151 1.0246 0.3805 0.085 Uiso 1 1 calc R U .
C5 C 0.0902(10) 1.0879(8) 0.4658(10) 0.058(3) Uani 1 1 d D U .
H5A H 0.0665 1.1188 0.4418 0.070 Uiso 1 1 calc R U .
H5B H 0.1287 1.0962 0.4519 0.070 Uiso 1 1 calc R U .
C6 C 0.0840(8) 1.0931(10) 0.5487(10) 0.057(3) Uani 1 1 d D U .
H6A H 0.0915 1.1361 0.5640 0.068 Uiso 1 1 calc R U .
H6B H 0.1110 1.0658 0.5727 0.068 Uiso 1 1 calc R U .
C7 C -0.0227(9) 0.6139(8) 0.7404(9) 0.053(3) Uani 1 1 d D U .
H7A H 0.0178 0.6111 0.7415 0.064 Uiso 1 1 calc R U .
H7B H -0.0369 0.5776 0.7139 0.064 Uiso 1 1 calc R U .
C8 C -0.0448(10) 0.6133(8) 0.8178(9) 0.057(3) Uani 1 1 d D U .
H8A H -0.0851 0.6079 0.8172 0.068 Uiso 1 1 calc R U .
H8B H -0.0285 0.5785 0.8451 0.068 Uiso 1 1 calc R U .
Co1 Co 0.28691(10) 0.97766(10) 0.27598(12) 0.0366(6) Uani 1 1 d . . .
Co2 Co -0.03229(12) 0.7500 0.77626(16) 0.0285(7) Uani 1 2 d S T P
Co3 Co 0.0000 1.0000 0.5000 0.0327(7) Uani 1 2 d S . P
N1 N 0.2047(7) 0.9870(8) 0.3217(9) 0.053(2) Uani 1 1 d D U .
H1C H 0.1976 0.9543 0.3509 0.063 Uiso 1 1 calc R U .
H1D H 0.2031 1.0218 0.3491 0.063 Uiso 1 1 calc R U .
N2 N 0.2395(7) 0.9511(9) 0.1817(10) 0.062(3) Uani 1 1 d D U .
H2C H 0.2423 0.9806 0.1469 0.074 Uiso 1 1 calc R U .
H2D H 0.2525 0.9151 0.1634 0.074 Uiso 1 1 calc R U .
N3 N 0.3671(8) 0.9767(9) 0.2184(10) 0.065(3) Uani 1 1 d D U .
H3C H 0.3769 0.9373 0.2074 0.078 Uiso 1 1 calc R U .
H3D H 0.3649 0.9987 0.1767 0.078 Uiso 1 1 calc R U .
N4 N 0.3326(7) 1.0063(8) 0.3697(10) 0.060(2) Uani 1 1 d D U .
H4C H 0.3263 1.0468 0.3796 0.071 Uiso 1 1 calc R U .
H4D H 0.3230 0.9835 0.4090 0.071 Uiso 1 1 calc R U .
N5 N 0.0743(7) 1.0246(6) 0.4417(9) 0.048(2) Uani 1 1 d D U .
H5C H 0.1015 0.9973 0.4519 0.057 Uiso 1 1 calc R U .
H5D H 0.0681 1.0241 0.3932 0.057 Uiso 1 1 calc R U .
N6 N 0.0254(6) 1.0746(7) 0.5724(9) 0.052(3) Uani 1 1 d D U .
H6C H 0.0022 1.1073 0.5684 0.062 Uiso 1 1 calc R U .
H6D H 0.0254 1.0615 0.6191 0.062 Uiso 1 1 calc R U .
N7 N -0.0393(7) 0.6716(6) 0.7017(8) 0.046(3) Uani 1 1 d D U .
H7C H -0.0744 0.6681 0.6859 0.055 Uiso 1 1 calc R U .
H7D H -0.0173 0.6776 0.6627 0.055 Uiso 1 1 calc R U .
N8 N -0.0301(7) 0.6742(6) 0.8542(8) 0.047(3) Uani 1 1 d D U .
H8C H 0.0040 0.6715 0.8737 0.056 Uiso 1 1 calc R U .
H8D H -0.0541 0.6819 0.8906 0.056 Uiso 1 1 calc R U .
Nb1 Nb 0.10708(8) 0.7500 0.69341(10) 0.0256(5) Uani 1 2 d S T P
Nb2 Nb 0.21477(6) 0.86861(6) 0.68086(8) 0.0282(4) Uani 1 1 d . . .
Nb3 Nb 0.32042(9) 0.7500 0.66656(11) 0.0303(5) Uani 1 2 d S T P
Nb4 Nb 0.27233(8) 0.83529(8) 0.37893(9) 0.0418(5) Uani 1 1 d . . .
Nb5 Nb 0.11672(8) 0.83542(9) 0.39735(9) 0.0469(5) Uani 1 1 d . . .
O1 O 0.2581(5) 0.8986(5) 0.4560(6) 0.0393(15) Uani 1 1 d . U .
O2 O 0.1575(5) 0.9036(5) 0.6113(6) 0.0342(14) Uani 1 1 d . U .
O3 O 0.1590(5) 0.8143(5) 0.7231(6) 0.0352(16) Uani 1 1 d . U .
O4 O 0.0738(5) 0.8091(5) 0.6196(6) 0.0335(15) Uani 1 1 d . U .
O5 O 0.0649(5) 0.8189(5) 0.4788(6) 0.0334(16) Uani 1 1 d . U .
O6 O 0.0570(7) 0.7500 0.7629(9) 0.040(2) Uani 1 2 d S TU P
O7 O -0.0237(7) 0.7500 0.5509(9) 0.039(3) Uani 1 2 d S TU P
O8 O 0.3799(7) 0.7500 0.7194(9) 0.038(3) Uani 1 2 d S TU P
O9 O 0.3358(5) 0.8182(5) 0.4435(6) 0.0399(16) Uani 1 1 d . U .
O10 O 0.3658(5) 0.9333(6) 0.5245(7) 0.045(3) Uani 1 1 d . U .
O11 O 0.1418(5) 0.9002(5) 0.4719(6) 0.0362(14) Uani 1 1 d . U .
O12 O 0.1926(5) 0.8337(6) 0.3566(7) 0.0426(15) Uani 1 1 d . U .
O13 O 0.1120(8) 0.7500 0.3617(9) 0.044(2) Uani 1 2 d S TU P
O14 O 0.2206(5) 0.9290(5) 0.7450(6) 0.0372(19) Uani 1 1 d . U .
O15 O 0.0450(5) 0.9335(5) 0.5634(6) 0.0372(17) Uani 1 1 d . U .
O16 O 0.4309(8) 0.7500 0.5015(10) 0.048(3) Uani 1 2 d S TU P
O17 O 0.0799(5) 0.8777(6) 0.3360(7) 0.045(2) Uani 1 1 d . U .
O18 O 0.2056(5) 1.0066(5) 0.5239(7) 0.044(2) Uani 1 1 d . U .
O19 O 0.2715(8) 0.7500 0.3397(10) 0.045(2) Uani 1 2 d S TU P
O20 O 0.2990(6) 0.8812(6) 0.3088(7) 0.0509(18) Uani 1 1 d . U .
O21 O 0.1831(10) 0.7500 0.2285(11) 0.065(4) Uani 1 2 d S TU P
O22 O 0.2743(5) 0.8148(6) 0.7131(6) 0.0407(17) Uani 1 1 d . U .
O23 O 0.3430(5) 0.8089(5) 0.5860(6) 0.0371(16) Uani 1 1 d . U .
O24 O 0.2622(5) 0.9029(5) 0.5982(6) 0.0371(15) Uani 1 1 d . U .
O25 O 0.224(3) 0.7500 0.843(4) 0.041(6) Uani 0.25 2 d S TU P
O26 O 0.1755(10) 0.7870(10) 0.5926(12) 0.0396(16) Uani 0.5 1 d . U P
O27 O 0.2339(10) 0.7811(11) 0.5897(13) 0.0412(16) Uani 0.5 1 d . U P
O28 O 0.2421(9) 0.7500 0.4785(11) 0.060(3) Uani 1 2 d S TU P
O29 O 0.1637(10) 0.7500 0.4926(11) 0.062(3) Uani 1 2 d S TU P
O1W O 0.496(2) 0.7500 0.222(3) 0.089(7) Uani 0.5 2 d S TU P
O2W O 0.4503(14) 0.8276(16) 0.3596(17) 0.072(4) Uani 0.5 1 d . U P
O3W O 0.529(2) 0.7500 0.437(2) 0.077(6) Uani 0.5 2 d S TU P
O4W O 0.5773(17) 0.820(2) 0.3194(19) 0.093(6) Uani 0.5 1 d . U P
O5W O 0.3229(6) 0.8547(7) 0.8476(8) 0.061(2) Uani 1 1 d . U .
O6W O 0.8634(10) 0.7500 0.5704(15) 0.083(7) Uani 1 2 d S TU P
S1 S 0.2071(4) 0.7500 0.5371(5) 0.0679(14) Uani 1 2 d S TU P
V1 V 0.04366(15) 0.7500 0.54467(19) 0.0252(8) Uani 1 2 d S TU P
V2 V 0.36303(16) 0.7500 0.5073(2) 0.0283(8) Uani 1 2 d S TU P
V3 V 0.20484(11) 0.93064(11) 0.52826(14) 0.0262(6) Uani 1 1 d . U .
V4 V 0.1894(2) 0.7500 0.3151(3) 0.0540(12) Uani 1 2 d S TU P
V5 V 0.31889(11) 0.87889(12) 0.52581(14) 0.0269(6) Uani 1 1 d . U .
V6 V 0.09216(10) 0.87834(11) 0.55401(13) 0.0226(5) Uani 1 1 d . U .
V7 V 0.2186(7) 0.7500 0.7551(9) 0.034(2) Uani 0.25 2 d S TU P
V8 V 0.5143(5) 0.7500 0.3334(6) 0.078(3) Uani 0.5 2 d S TU P

loop_
_atom_site_aniso_label
_atom_site_aniso_U_11
_atom_site_aniso_U_22
_atom_site_aniso_U_33
_atom_site_aniso_U_23
_atom_site_aniso_U_13
_atom_site_aniso_U_12
C1 0.060(6) 0.061(6) 0.073(6) 0.012(6) -0.002(6) -0.003(6)
C2 0.057(5) 0.056(5) 0.066(5) 0.011(5) -0.004(5) -0.004(5)
C3 0.063(6) 0.068(6) 0.077(6) 0.009(5) 0.001(5) -0.005(5)
C4 0.066(6) 0.068(5) 0.078(6) 0.008(5) -0.001(5) -0.007(5)
C5 0.050(6) 0.052(6) 0.073(6) 0.010(6) 0.002(6) 0.004(5)
C6 0.051(5) 0.050(5) 0.069(5) 0.004(5) -0.002(5) 0.003(5)
C7 0.056(6) 0.046(6) 0.059(6) -0.001(5) 0.005(5) -0.002(5)
C8 0.061(7) 0.050(6) 0.059(6) 0.001(6) 0.006(6) 0.000(6)
Co1 0.0410(14) 0.0290(12) 0.0399(12) 0.0098(9) 0.0061(10) -0.0034(10)
Co2 0.0200(15) 0.0258(15) 0.0396(16) 0.000 0.0059(12) 0.000
Co3 0.0301(17) 0.0275(16) 0.0406(17) 0.0031(13) 0.0002(13) 0.0116(13)
N1 0.050(4) 0.048(4) 0.059(4) 0.009(4) 0.001(4) 0.000(4)
N2 0.061(5) 0.058(5) 0.065(5) 0.010(5) 0.000(5) -0.006(5)
N3 0.062(5) 0.061(5) 0.072(5) 0.011(5) 0.006(5) -0.002(5)
N4 0.058(5) 0.055(4) 0.066(4) 0.009(4) -0.003(4) -0.003(4)
N5 0.044(4) 0.044(4) 0.055(4) 0.010(4) -0.001(4) 0.007(4)
N6 0.045(5) 0.047(5) 0.064(5) 0.002(5) -0.006(5) 0.009(5)
N7 0.045(5) 0.043(5) 0.051(5) -0.002(4) 0.006(5) -0.001(4)
N8 0.047(6) 0.043(5) 0.051(5) 0.005(5) 0.004(5) 0.001(5)
Nb1 0.0201(10) 0.0269(10) 0.0297(10) 0.000 0.0011(8) 0.000
Nb2 0.0290(8) 0.0230(7) 0.0327(7) -0.0050(6) -0.0011(6) 0.0008(6)
Nb3 0.0202(10) 0.0353(11) 0.0353(11) 0.000 -0.0016(8) 0.000
Nb4 0.0421(10) 0.0387(9) 0.0446(9) 0.0093(7) 0.0061(7) 0.0007(7)
Nb5 0.0451(11) 0.0511(11) 0.0445(9) 0.0049(8) -0.0019(8) 0.0024(8)
O1 0.038(3) 0.036(3) 0.044(3) 0.005(2) -0.001(3) 0.000(2)
O2 0.034(3) 0.029(3) 0.039(3) 0.004(2) -0.002(2) 0.001(2)
O3 0.034(3) 0.032(3) 0.039(3) 0.005(3) -0.006(3) -0.005(3)
O4 0.031(3) 0.031(3) 0.038(3) 0.002(3) -0.003(3) 0.001(3)
O5 0.032(3) 0.032(3) 0.036(3) 0.002(3) -0.002(3) 0.002(3)
O6 0.039(4) 0.038(4) 0.043(4) 0.000 0.004(4) 0.000
O7 0.031(7) 0.042(7) 0.042(6) 0.000 0.004(6) 0.000
O8 0.034(5) 0.038(5) 0.044(5) 0.000 -0.005(4) 0.000
O9 0.038(3) 0.037(3) 0.044(3) 0.002(3) 0.001(3) 0.000(3)
O10 0.040(5) 0.042(5) 0.053(5) 0.003(5) 0.010(5) -0.012(5)
O11 0.035(3) 0.032(3) 0.042(3) 0.004(2) -0.002(2) 0.002(2)
O12 0.042(3) 0.041(3) 0.045(3) 0.006(3) 0.000(3) 0.000(3)
O13 0.045(4) 0.044(4) 0.043(4) 0.000 0.001(4) 0.000
O14 0.038(4) 0.032(4) 0.041(4) -0.002(3) -0.003(3) -0.002(3)
O15 0.035(3) 0.032(3) 0.045(3) 0.004(3) -0.002(3) 0.008(3)
O16 0.042(7) 0.059(7) 0.044(6) 0.000 0.005(6) 0.000
O17 0.042(5) 0.046(5) 0.047(5) 0.007(4) -0.002(4) 0.006(4)
O18 0.050(5) 0.026(4) 0.058(5) 0.004(4) -0.002(5) 0.000(4)
O19 0.048(4) 0.043(4) 0.045(4) 0.000 -0.001(4) 0.000
O20 0.050(3) 0.048(3) 0.054(3) 0.008(3) 0.001(3) -0.002(3)
O21 0.070(8) 0.068(8) 0.056(7) 0.000 -0.003(7) 0.000
O22 0.038(3) 0.040(3) 0.044(3) 0.004(3) 0.002(3) 0.005(3)
O23 0.036(3) 0.034(3) 0.042(3) 0.001(3) 0.002(3) 0.003(3)
O24 0.036(3) 0.035(3) 0.041(3) 0.004(3) 0.000(3) 0.002(3)
O25 0.037(9) 0.042(9) 0.044(9) 0.000 -0.003(9) 0.000
O26 0.037(3) 0.038(3) 0.044(3) 0.003(3) -0.002(3) 0.001(3)
O27 0.039(3) 0.040(3) 0.045(3) 0.001(3) 0.000(3) 0.003(3)
O28 0.061(5) 0.061(5) 0.058(5) 0.000 -0.003(5) 0.000
O29 0.061(5) 0.066(5) 0.058(5) 0.000 -0.003(5) 0.000
O1W 0.076(11) 0.119(12) 0.071(11) 0.000 0.020(10) 0.000
O2W 0.062(8) 0.088(8) 0.067(7) 0.012(7) 0.011(7) -0.002(7)
O3W 0.069(10) 0.099(10) 0.063(9) 0.000 0.020(9) 0.000
O4W 0.076(10) 0.124(10) 0.078(9) 0.013(9) 0.020(9) -0.005(9)
O5W 0.057(5) 0.063(5) 0.063(4) -0.004(4) -0.005(4) 0.002(4)
O6W 0.061(13) 0.092(14) 0.096(14) 0.000 -0.020(11) 0.000
S1 0.061(3) 0.065(3) 0.078(3) 0.000 0.000(3) 0.000
V1 0.0186(17) 0.0274(17) 0.0298(17) 0.000 -0.0018(14) 0.000
V2 0.0227(18) 0.0284(17) 0.0336(17) 0.000 0.0046(15) 0.000
V3 0.0289(14) 0.0170(11) 0.0327(12) 0.0043(10) -0.0004(10) 0.0029(10)
V4 0.059(3) 0.059(3) 0.044(2) 0.000 0.000(2) 0.000
V5 0.0245(13) 0.0210(12) 0.0352(13) 0.0045(10) 0.0026(11) -0.0049(10)
V6 0.0199(12) 0.0182(11) 0.0298(12) 0.0038(9) -0.0004(10) 0.0056(9)
V7 0.031(4) 0.034(4) 0.037(4) 0.000 0.000(4) 0.000
V8 0.050(6) 0.143(8) 0.042(5) 0.000 0.033(4) 0.000

loop_
_atom_type_symbol
_atom_type_description
_atom_type_scat_dispersion_real
_atom_type_scat_dispersion_imag
_atom_type_scat_source
C C 0.0033 0.0016 'International Tables Vol C Tables 4.2.6.8 and 6.1.1.4'
Co Co 0.3494 0.9721 'International Tables Vol C Tables 4.2.6.8 and 6.1.1.4'
N N 0.0061 0.0033 'International Tables Vol C Tables 4.2.6.8 and 6.1.1.4'
Nb Nb -2.0727 0.6215 'International Tables Vol C Tables 4.2.6.8 and 6.1.1.4'
O O 0.0106 0.0060 'International Tables Vol C Tables 4.2.6.8 and 6.1.1.4'
S S 0.1246 0.1234 'International Tables Vol C Tables 4.2.6.8 and 6.1.1.4'
V V 0.3005 0.5294 'International Tables Vol C Tables 4.2.6.8 and 6.1.1.4'
Na Na 0.0362 0.0249 'International Tables Vol C Tables 4.2.6.8 and 6.1.1.4'
H H 0.0000 0.0000 'International Tables Vol C Tables 4.2.6.8 and 6.1.1.4'

loop_
_geom_angle_atom_site_label_1
_geom_angle_atom_site_label_2
_geom_angle_atom_site_label_3
_geom_angle
_geom_angle_site_symmetry_1
_geom_angle_site_symmetry_3
N1 C1 C2 106.1(16) . .
N1 C1 H1A 110.5 . .
C2 C1 H1A 110.5 . .
N1 C1 H1B 110.5 . .
C2 C1 H1B 110.5 . .
H1A C1 H1B 108.7 . .
N2 C2 C1 112.6(17) . .
N2 C2 H2A 109.1 . .
C1 C2 H2A 109.1 . .
N2 C2 H2B 109.1 . .
C1 C2 H2B 109.1 . .
H2A C2 H2B 107.8 . .
N3 C3 C4 112.1(18) . .
N3 C3 H3A 109.2 . .
C4 C3 H3A 109.2 . .
N3 C3 H3B 109.2 . .
C4 C3 H3B 109.2 . .
H3A C3 H3B 107.9 . .
N4 C4 C3 116.1(18) . .
N4 C4 H4A 108.3 . .
C3 C4 H4A 108.3 . .
N4 C4 H4B 108.3 . .
C3 C4 H4B 108.3 . .
H4A C4 H4B 107.4 . .
N5 C5 C6 109.7(15) . .
N5 C5 H5A 109.7 . .
C6 C5 H5A 109.7 . .
N5 C5 H5B 109.7 . .
C6 C5 H5B 109.7 . .
H5A C5 H5B 108.2 . .
C5 C6 N6 110.6(16) . .
C5 C6 H6A 109.5 . .
N6 C6 H6A 109.5 . .
C5 C6 H6B 109.5 . .
N6 C6 H6B 109.5 . .
H6A C6 H6B 108.1 . .
N7 C7 C8 111.0(15) . .
N7 C7 H7A 109.4 . .
C8 C7 H7A 109.4 . .
N7 C7 H7B 109.4 . .
C8 C7 H7B 109.4 . .
H7A C7 H7B 108.0 . .
N8 C8 C7 108.8(15) . .
N8 C8 H8A 109.9 . .
C7 C8 H8A 109.9 . .
N8 C8 H8B 109.9 . .
C7 C8 H8B 109.9 . .
H8A C8 H8B 108.3 . .
O14 Co1 N4 89.3(6) 2_574 .
O14 Co1 N2 89.4(6) 2_574 .
N4 Co1 N2 178.4(7) . .
O14 Co1 N1 86.3(6) 2_574 .
N4 Co1 N1 97.9(6) . .
N2 Co1 N1 81.1(6) . .
O14 Co1 O20 177.3(5) 2_574 .
N4 Co1 O20 89.0(6) . .
N2 Co1 O20 92.3(6) . .
N1 Co1 O20 96.0(6) . .
O14 Co1 N3 87.5(6) 2_574 .
N4 Co1 N3 86.1(6) . .
N2 Co1 N3 94.8(6) . .
N1 Co1 N3 172.6(6) . .
O20 Co1 N3 90.3(6) . .
O8 Co2 N8 90.0(5) 6_557 8_575
O8 Co2 N8 90.0(6) 6_557 .
N8 Co2 N8 97.5(8) 8_575 .
O8 Co2 N7 86.9(5) 6_557 8_575
N8 Co2 N7 80.4(5) 8_575 8_575
N8 Co2 N7 176.2(6) . 8_575
O8 Co2 N7 86.9(5) 6_557 .
N8 Co2 N7 176.2(6) 8_575 .
N8 Co2 N7 80.4(5) . .
N7 Co2 N7 101.5(8) 8_575 .
O8 Co2 O6 175.7(6) 6_557 .
N8 Co2 O6 92.9(6) 8_575 .
N8 Co2 O6 92.9(6) . .
N7 Co2 O6 90.4(5) 8_575 .
N7 Co2 O6 90.4(5) . .
O15 Co3 O15 180.0 5_576 .
O15 Co3 N5 89.5(5) 5_576 .
O15 Co3 N5 90.5(5) . .
O15 Co3 N5 90.5(5) 5_576 5_576
O15 Co3 N5 89.5(5) . 5_576
N5 Co3 N5 180.0 . 5_576
O15 Co3 N6 89.0(5) 5_576 .
O15 Co3 N6 91.0(5) . .
N5 Co3 N6 83.4(6) . .
N5 Co3 N6 96.6(6) 5_576 .
O15 Co3 N6 91.0(5) 5_576 5_576
O15 Co3 N6 89.0(5) . 5_576
N5 Co3 N6 96.6(6) . 5_576
N5 Co3 N6 83.4(6) 5_576 5_576
N6 Co3 N6 180.0 . 5_576
C1 N1 Co1 111.0(12) . .
C1 N1 H1C 109.4 . .
Co1 N1 H1C 109.4 . .
C1 N1 H1D 109.4 . .
Co1 N1 H1D 109.4 . .
H1C N1 H1D 108.0 . .
C2 N2 Co1 108.9(12) . .
C2 N2 H2C 109.9 . .
Co1 N2 H2C 109.9 . .
C2 N2 H2D 109.9 . .
Co1 N2 H2D 109.9 . .
H2C N2 H2D 108.3 . .
C3 N3 Co1 106.8(13) . .
C3 N3 H3C 110.4 . .
Co1 N3 H3C 110.4 . .
C3 N3 H3D 110.4 . .
Co1 N3 H3D 110.4 . .
H3C N3 H3D 108.6 . .
C4 N4 Co1 105.8(13) . .
C4 N4 H4C 110.6 . .
Co1 N4 H4C 110.6 . .
C4 N4 H4D 110.6 . .
Co1 N4 H4D 110.6 . .
H4C N4 H4D 108.7 . .
C5 N5 Co3 107.1(12) . .
C5 N5 H5C 110.3 . .
Co3 N5 H5C 110.3 . .
C5 N5 H5D 110.3 . .
Co3 N5 H5D 110.3 . .
H5C N5 H5D 108.6 . .
C6 N6 Co3 106.3(11) . .
C6 N6 H6C 110.5 . .
Co3 N6 H6C 110.5 . .
C6 N6 H6D 110.5 . .
Co3 N6 H6D 110.5 . .
H6C N6 H6D 108.7 . .
C7 N7 Co2 109.0(11) . .
C7 N7 H7C 109.9 . .
Co2 N7 H7C 109.9 . .
C7 N7 H7D 109.9 . .
Co2 N7 H7D 109.9 . .
H7C N7 H7D 108.3 . .
C8 N8 Co2 110.7(11) . .
C8 N8 H8C 109.5 . .
Co2 N8 H8C 109.5 . .
C8 N8 H8D 109.5 . .
Co2 N8 H8D 109.5 . .
H8C N8 H8D 108.1 . .
O6 Nb1 O3 104.0(5) . 8_575
O6 Nb1 O3 104.0(5) . .
O3 Nb1 O3 90.6(7) 8_575 .
O6 Nb1 O4 102.1(6) . 8_575
O3 Nb1 O4 89.9(4) 8_575 8_575
O3 Nb1 O4 152.9(5) . 8_575
O6 Nb1 O4 102.1(5) . .
O3 Nb1 O4 152.9(5) 8_575 .
O3 Nb1 O4 89.9(4) . .
O4 Nb1 O4 77.8(6) 8_575 .
O6 Nb1 O26 162.2(5) . .
O3 Nb1 O26 90.3(6) 8_575 .
O3 Nb1 O26 64.6(6) . .
O4 Nb1 O26 88.3(6) 8_575 .
O4 Nb1 O26 65.7(6) . .
O6 Nb1 O26 162.2(5) . 8_575
O3 Nb1 O26 64.6(6) 8_575 8_575
O3 Nb1 O26 90.3(6) . 8_575
O4 Nb1 O26 65.7(6) 8_575 8_575
O4 Nb1 O26 88.3(6) . 8_575
O26 Nb1 O26 35.5(10) . 8_575
O6 Nb1 V7 110.9(7) . .
O3 Nb1 V7 45.3(3) 8_575 .
O3 Nb1 V7 45.3(3) . .
O4 Nb1 V7 128.7(4) 8_575 .
O4 Nb1 V7 128.7(4) . .
O26 Nb1 V7 71.8(6) . .
O26 Nb1 V7 71.8(6) 8_575 .
O6 Nb1 V1 107.0(6) . .
O3 Nb1 V1 124.1(3) 8_575 .
O3 Nb1 V1 124.1(3) . .
O4 Nb1 V1 38.9(3) 8_575 .
O4 Nb1 V1 38.9(3) . .
O26 Nb1 V1 72.2(5) . .
O26 Nb1 V1 72.2(5) 8_575 .
V7 Nb1 V1 142.1(3) . .
O14 Nb2 O22 100.2(5) . .
O14 Nb2 O3 103.5(5) . .
O22 Nb2 O3 92.1(5) . .
O14 Nb2 O2 101.6(5) . .
O22 Nb2 O2 157.0(5) . .
O3 Nb2 O2 89.9(5) . .
O14 Nb2 O24 100.7(5) . .
O22 Nb2 O24 91.4(5) . .
O3 Nb2 O24 154.6(5) . .
O2 Nb2 O24 77.5(5) . .
O14 Nb2 O27 164.9(7) . .
O22 Nb2 O27 68.1(7) . .
O3 Nb2 O27 86.8(6) . .
O2 Nb2 O27 89.2(6) . .
O24 Nb2 O27 71.2(6) . .
O14 Nb2 O26 162.9(7) . .
O22 Nb2 O26 93.4(6) . .
O3 Nb2 O26 65.4(6) . .
O2 Nb2 O26 66.7(6) . .
O24 Nb2 O26 89.3(6) . .
O27 Nb2 O26 32.2(8) . .
O14 Nb2 V7 109.5(5) . .
O22 Nb2 V7 46.1(5) . .
O3 Nb2 V7 46.1(5) . .
O2 Nb2 V7 130.2(5) . .
O24 Nb2 V7 130.6(5) . .
O27 Nb2 V7 69.7(6) . .
O26 Nb2 V7 72.9(6) . .
O14 Nb2 V3 106.9(4) . .
O22 Nb2 V3 126.0(4) . .
O3 Nb2 V3 124.2(3) . .
O2 Nb2 V3 38.9(3) . .
O24 Nb2 V3 38.7(3) . .
O27 Nb2 V3 75.0(5) . .
O26 Nb2 V3 72.4(5) . .
V7 Nb2 V3 143.5(3) . .
O8 Nb3 O22 103.1(5) . .
O8 Nb3 O22 103.1(5) . 8_575
O22 Nb3 O22 89.5(7) . 8_575
O8 Nb3 O23 100.6(6) . .
O22 Nb3 O23 91.5(5) . .
O22 Nb3 O23 155.4(5) 8_575 .
O8 Nb3 O23 100.6(6) . 8_575
O22 Nb3 O23 155.4(5) . 8_575
O22 Nb3 O23 91.5(5) 8_575 8_575
O23 Nb3 O23 77.7(6) . 8_575
O8 Nb3 O27 165.2(5) . 8_575
O22 Nb3 O27 87.7(6) . 8_575
O22 Nb3 O27 66.4(6) 8_575 8_575
O23 Nb3 O27 89.0(6) . 8_575
O23 Nb3 O27 70.2(6) 8_575 8_575
O8 Nb3 O27 165.2(5) . .
O22 Nb3 O27 66.4(6) . .
O22 Nb3 O27 87.7(6) 8_575 .
O23 Nb3 O27 70.2(6) . .
O23 Nb3 O27 89.0(6) 8_575 .
O27 Nb3 O27 29.7(10) 8_575 .
O8 Nb3 V7 112.7(6) . .
O22 Nb3 V7 44.9(4) . .
O22 Nb3 V7 44.9(4) 8_575 .
O23 Nb3 V7 128.9(4) . .
O23 Nb3 V7 128.9(4) 8_575 .
O27 Nb3 V7 68.1(6) 8_575 .
O27 Nb3 V7 68.1(6) . .
O8 Nb3 V2 104.5(6) . .
O22 Nb3 V2 126.5(3) . .
O22 Nb3 V2 126.5(3) 8_575 .
O23 Nb3 V2 38.8(3) . .
O23 Nb3 V2 38.8(3) 8_575 .
O27 Nb3 V2 76.0(5) 8_575 .
O27 Nb3 V2 76.0(5) . .
V7 Nb3 V2 142.8(3) . .
O20 Nb4 O19 105.2(7) . .
O20 Nb4 O9 105.0(6) . .
O19 Nb4 O9 93.1(6) . .
O20 Nb4 O12 102.6(6) . .
O19 Nb4 O12 84.2(7) . .
O9 Nb4 O12 151.9(5) . .
O20 Nb4 O1 101.5(6) . .
O19 Nb4 O1 153.3(6) . .
O9 Nb4 O1 80.6(5) . .
O12 Nb4 O1 89.4(5) . .
O20 Nb4 V4 108.1(5) . .
O19 Nb4 V4 43.3(6) . .
O9 Nb4 V4 130.5(4) . .
O12 Nb4 V4 40.9(4) . .
O1 Nb4 V4 125.9(4) . .
O20 Nb4 V5 109.8(5) . .
O19 Nb4 V5 127.5(5) . .
O9 Nb4 V5 40.9(3) . .
O12 Nb4 V5 123.1(4) . .
O1 Nb4 V5 39.8(3) . .
V4 Nb4 V5 141.80(12) . .
O17 Nb5 O13 104.5(7) . .
O17 Nb5 O12 104.3(6) . .
O13 Nb5 O12 84.9(7) . .
O17 Nb5 O5 105.2(5) . .
O13 Nb5 O5 92.7(6) . .
O12 Nb5 O5 150.1(5) . .
O17 Nb5 O11 103.5(5) . .
O13 Nb5 O11 151.9(6) . .
O12 Nb5 O11 89.4(5) . .
O5 Nb5 O11 78.8(5) . .
O17 Nb5 V4 107.9(4) . .
O13 Nb5 V4 43.9(5) . .
O12 Nb5 V4 41.0(4) . .
O5 Nb5 V4 130.5(3) . .
O11 Nb5 V4 126.0(4) . .
O17 Nb5 V6 110.9(4) . .
O13 Nb5 V6 125.7(5) . .
O12 Nb5 V6 122.4(4) . .
O5 Nb5 V6 39.4(3) . .
O11 Nb5 V6 39.5(3) . .
V4 Nb5 V6 141.07(12) . .
V3 O1 Nb4 145.9(7) . .
V3 O1 V5 97.2(5) . .
Nb4 O1 V5 100.5(5) . .
V6 O2 V3 97.7(5) . .
V6 O2 Nb2 141.2(6) . .
V3 O2 Nb2 101.3(5) . .
Nb1 O3 Nb2 139.7(6) . .
Nb1 O3 V7 93.1(5) . .
Nb2 O3 V7 91.6(6) . .
V6 O4 V1 98.3(5) . .
V6 O4 Nb1 142.6(6) . .
V1 O4 Nb1 101.8(5) . .
V1 O5 Nb5 139.3(6) . .
V1 O5 V6 98.3(5) . .
Nb5 O5 V6 101.3(5) . .
Nb1 O6 Co2 140.1(10) . .
Nb3 O8 Co2 148.2(10) . 6_657
Nb4 O9 V2 138.5(7) . .
Nb4 O9 V5 99.7(5) . .
V2 O9 V5 95.9(5) . .
V3 O11 V6 98.7(5) . .
V3 O11 Nb5 144.4(6) . .
V6 O11 Nb5 99.6(5) . .
V4 O12 Nb4 97.7(6) . .
V4 O12 Nb5 97.3(6) . .
Nb4 O12 Nb5 145.9(7) . .
Nb5 O13 Nb5 140.2(9) 8_575 .
Nb5 O13 V4 94.9(6) 8_575 .
Nb5 O13 V4 94.9(6) . .
Nb2 O14 Co1 152.0(7) . 2_575
V6 O15 Co3 140.6(7) . .
Nb4 O19 Nb4 137.2(10) 8_575 .
Nb4 O19 V4 95.2(6) 8_575 .
Nb4 O19 V4 95.2(6) . .
Nb4 O20 Co1 133.8(8) . .
Nb2 O22 Nb3 135.0(6) . .
Nb2 O22 V7 91.7(6) . .
Nb3 O22 V7 93.1(6) . .
V5 O23 V2 98.9(5) . .
V5 O23 Nb3 144.5(6) . .
V2 O23 Nb3 101.4(5) . .
V5 O24 V3 97.6(5) . .
V5 O24 Nb2 142.7(6) . .
V3 O24 Nb2 101.3(5) . .
O27 O26 S1 54.5(13) . .
O27 O26 O26 84.9(13) . 8_575
S1 O26 O26 58.0(9) . 8_575
O27 O26 Nb2 73.5(13) . .
S1 O26 Nb2 126.8(14) . .
O26 O26 Nb2 133.1(5) 8_575 .
O27 O26 Nb1 129.3(16) . .
S1 O26 Nb1 130.1(13) . .
O26 O26 Nb1 72.2(5) 8_575 .
Nb2 O26 Nb1 89.8(7) . .
S1 O27 O27 60.0(10) . 8_575
S1 O27 O26 65.8(15) . .
O27 O27 O26 95.1(13) 8_575 .
S1 O27 Nb2 138.5(15) . .
O27 O27 Nb2 137.3(5) 8_575 .
O26 O27 Nb2 74.3(13) . .
S1 O27 Nb3 130.4(14) . .
O27 O27 Nb3 75.2(5) 8_575 .
O26 O27 Nb3 143.2(17) . .
Nb2 O27 Nb3 88.9(7) . .
O29 S1 O27 145.4(12) . 8_575
O29 S1 O27 145.4(12) . .
O27 S1 O27 60(2) 8_575 .
O29 S1 O28 90.4(14) . .
O27 S1 O28 105.4(14) 8_575 .
O27 S1 O28 105.4(14) . .
O29 S1 O26 90.7(13) . 8_575
O27 S1 O26 59.7(14) 8_575 8_575
O27 S1 O26 91.4(14) . 8_575
O28 S1 O26 148.0(9) . 8_575
O29 S1 O26 90.7(13) . .
O27 S1 O26 91.4(14) 8_575 .
O27 S1 O26 59.7(14) . .
O28 S1 O26 148.0(9) . .
O26 S1 O26 63.9(18) 8_575 .
O7 V1 O5 107.6(5) . .
O7 V1 O5 107.6(5) . 8_575
O5 V1 O5 96.9(6) . 8_575
O7 V1 O4 108.3(6) . .
O5 V1 O4 81.3(4) . .
O5 V1 O4 142.8(5) 8_575 .
O7 V1 O4 108.3(6) . 8_575
O5 V1 O4 142.8(5) . 8_575
O5 V1 O4 81.3(4) 8_575 8_575
O4 V1 O4 78.6(6) . 8_575
O7 V1 V6 112.71(10) . .
O5 V1 V6 41.0(3) . .
O5 V1 V6 128.4(4) 8_575 .
O4 V1 V6 40.3(3) . .
O4 V1 V6 113.6(3) 8_575 .
O7 V1 V6 112.71(10) . 8_575
O5 V1 V6 128.4(4) . 8_575
O5 V1 V6 41.0(3) 8_575 8_575
O4 V1 V6 113.6(3) . 8_575
O4 V1 V6 40.3(3) 8_575 8_575
V6 V1 V6 133.46(16) . 8_575
O7 V1 Nb1 115.4(6) . .
O5 V1 Nb1 113.8(3) . .
O5 V1 Nb1 113.8(3) 8_575 .
O4 V1 Nb1 39.3(3) . .
O4 V1 Nb1 39.3(3) 8_575 .
V6 V1 Nb1 76.02(8) . .
V6 V1 Nb1 76.02(8) 8_575 .
O16 V2 O23 107.0(6) . .
O16 V2 O23 107.0(6) . 8_575
O23 V2 O23 79.6(7) . 8_575
O16 V2 O9 107.0(6) . 8_575
O23 V2 O9 145.0(5) . 8_575
O23 V2 O9 82.9(5) 8_575 8_575
O16 V2 O9 107.0(6) . .
O23 V2 O9 82.9(5) . .
O23 V2 O9 145.0(5) 8_575 .
O9 V2 O9 95.0(7) 8_575 .
O16 V2 V5 111.35(11) . .
O23 V2 V5 40.2(3) . .
O23 V2 V5 115.0(4) 8_575 .
O9 V2 V5 129.2(4) 8_575 .
O9 V2 V5 42.7(3) . .
O16 V2 V5 111.35(11) . 8_575
O23 V2 V5 115.0(4) . 8_575
O23 V2 V5 40.2(3) 8_575 8_575
O9 V2 V5 42.7(3) 8_575 8_575
O9 V2 V5 129.2(4) . 8_575
V5 V2 V5 135.95(17) . 8_575
O16 V2 Nb3 113.2(6) . .
O23 V2 Nb3 39.8(3) . .
O23 V2 Nb3 39.8(3) 8_575 .
O9 V2 Nb3 116.4(4) 8_575 .
O9 V2 Nb3 116.4(4) . .
V5 V2 Nb3 76.94(9) . .
V5 V2 Nb3 76.94(9) 8_575 .
O18 V3 O11 108.5(6) . .
O18 V3 O1 108.0(6) . .
O11 V3 O1 92.2(5) . .
O18 V3 O24 108.9(6) . .
O11 V3 O24 142.0(5) . .
O1 V3 O24 82.6(5) . .
O18 V3 O2 109.5(6) . .
O11 V3 O2 81.8(5) . .
O1 V3 O2 141.9(5) . .
O24 V3 O2 79.7(5) . .
O18 V3 V5 111.2(5) . .
O11 V3 V5 126.2(4) . .
O1 V3 V5 41.7(3) . .
O24 V3 V5 41.2(3) . .
O2 V3 V5 115.9(3) . .
O18 V3 V6 113.2(5) . .
O11 V3 V6 41.0(3) . .
O1 V3 V6 124.9(4) . .
O24 V3 V6 115.1(4) . .
O2 V3 V6 40.9(3) . .
V5 V3 V6 135.12(11) . .
O18 V3 Nb2 118.1(5) . .
O11 V3 Nb2 113.1(3) . .
O1 V3 Nb2 113.8(3) . .
O24 V3 Nb2 40.1(3) . .
O2 V3 Nb2 39.8(3) . .
V5 V3 Nb2 77.38(8) . .
V6 V3 Nb2 76.53(8) . .
O21 V4 O12 113.0(4) . 8_575
O21 V4 O12 113.0(4) . .
O12 V4 O12 134.0(7) 8_575 .
O21 V4 O19 108.3(11) . .
O12 V4 O19 82.9(5) 8_575 .
O12 V4 O19 82.8(5) . .
O21 V4 O13 109.0(10) . .
O12 V4 O13 82.8(4) 8_575 .
O12 V4 O13 82.8(4) . .
O19 V4 O13 142.7(7) . .
O21 V4 Nb5 116.8(7) . .
O12 V4 Nb5 113.4(4) 8_575 .
O12 V4 Nb5 41.7(4) . .
O19 V4 Nb5 117.9(4) . .
O13 V4 Nb5 41.16(18) . .
O21 V4 Nb5 116.8(7) . 8_575
O12 V4 Nb5 41.7(4) 8_575 8_575
O12 V4 Nb5 113.4(4) . 8_575
O19 V4 Nb5 117.9(4) . 8_575
O13 V4 Nb5 41.16(18) . 8_575
Nb5 V4 Nb5 76.81(15) . 8_575
O21 V4 Nb4 117.3(7) . 8_575
O12 V4 Nb4 41.4(4) 8_575 8_575
O12 V4 Nb4 112.9(4) . 8_575
O19 V4 Nb4 41.49(19) . 8_575
O13 V4 Nb4 117.0(4) . 8_575
Nb5 V4 Nb4 125.94(17) . 8_575
Nb5 V4 Nb4 79.48(9) 8_575 8_575
O21 V4 Nb4 117.3(7) . .
O12 V4 Nb4 112.9(4) 8_575 .
O12 V4 Nb4 41.4(4) . .
O19 V4 Nb4 41.49(19) . .
O13 V4 Nb4 117.0(4) . .
Nb5 V4 Nb4 79.48(9) . .
Nb5 V4 Nb4 125.94(17) 8_575 .
Nb4 V4 Nb4 76.54(15) 8_575 .
O10 V5 O23 110.6(6) . .
O10 V5 O24 107.8(6) . .
O23 V5 O24 91.7(5) . .
O10 V5 O1 110.6(6) . .
O23 V5 O1 138.2(5) . .
O24 V5 O1 82.1(5) . .
O10 V5 O9 108.0(6) . .
O23 V5 O9 82.3(5) . .
O24 V5 O9 143.5(5) . .
O1 V5 O9 79.0(5) . .
O10 V5 V3 112.2(5) . .
O23 V5 V3 123.8(4) . .
O24 V5 V3 41.3(3) . .
O1 V5 V3 41.1(3) . .
O9 V5 V3 115.9(4) . .
O10 V5 V2 114.5(5) . .
O23 V5 V2 40.9(3) . .
O24 V5 V2 124.5(3) . .
O1 V5 V2 112.8(4) . .
O9 V5 V2 41.4(3) . .
V3 V5 V2 132.82(12) . .
O10 V5 Nb4 117.6(4) . .
O23 V5 Nb4 111.7(3) . .
O24 V5 Nb4 114.4(4) . .
O1 V5 Nb4 39.7(3) . .
O9 V5 Nb4 39.4(3) . .
V3 V5 Nb4 77.67(9) . .
V2 V5 Nb4 75.43(10) . .
O15 V6 O4 108.8(5) . .
O15 V6 O2 107.5(5) . .
O4 V6 O2 93.7(5) . .
O15 V6 O11 109.1(5) . .
O4 V6 O11 141.4(5) . .
O2 V6 O11 81.6(5) . .
O15 V6 O5 107.6(5) . .
O4 V6 O5 82.1(4) . .
O2 V6 O5 144.1(5) . .
O11 V6 O5 80.1(5) . .
O15 V6 V3 112.1(4) . .
O4 V6 V3 126.1(3) . .
O2 V6 V3 41.3(3) . .
O11 V6 V3 40.3(3) . .
O5 V6 V3 115.7(3) . .
O15 V6 V1 113.2(4) . .
O4 V6 V1 41.4(3) . .
O2 V6 V1 126.6(3) . .
O11 V6 V1 114.3(3) . .
O5 V6 V1 40.7(3) . .
V3 V6 V1 133.91(12) . .
O15 V6 Nb5 116.5(4) . .
O4 V6 Nb5 112.8(3) . .
O2 V6 Nb5 115.1(3) . .
O11 V6 Nb5 40.9(3) . .
O5 V6 Nb5 39.2(3) . .
V3 V6 Nb5 77.81(8) . .
V1 V6 Nb5 75.32(9) . .
O25 V7 O3 109.7(19) . .
O25 V7 O3 109.7(19) . 8_575
O3 V7 O3 83.1(9) . 8_575
O25 V7 O22 108.3(19) . 8_575
O3 V7 O22 142.0(10) . 8_575
O3 V7 O22 84.3(5) 8_575 8_575
O25 V7 O22 108.3(19) . .
O3 V7 O22 84.3(5) . .
O3 V7 O22 142.0(10) 8_575 .
O22 V7 O22 83.8(9) 8_575 .
O25 V7 Nb2 118.1(3) . .
O3 V7 Nb2 42.3(3) . .
O3 V7 Nb2 115.5(7) 8_575 .
O22 V7 Nb2 115.8(7) 8_575 .
O22 V7 Nb2 42.1(4) . .
O25 V7 Nb2 118.1(3) . 8_575
O3 V7 Nb2 115.5(7) . 8_575
O3 V7 Nb2 42.3(3) 8_575 8_575
O22 V7 Nb2 42.1(4) 8_575 8_575
O22 V7 Nb2 115.8(7) . 8_575
Nb2 V7 Nb2 123.7(6) . 8_575
O25 V7 Nb1 117(3) . .
O3 V7 Nb1 41.6(4) . .
O3 V7 Nb1 41.6(4) 8_575 .
O22 V7 Nb1 117.0(6) 8_575 .
O22 V7 Nb1 117.0(6) . .
Nb2 V7 Nb1 77.8(3) . .
Nb2 V7 Nb1 77.8(3) 8_575 .
O25 V7 Nb3 119(3) . .
O3 V7 Nb3 115.1(6) . .
O3 V7 Nb3 115.1(6) 8_575 .
O22 V7 Nb3 42.0(5) 8_575 .
O22 V7 Nb3 42.0(5) . .
Nb2 V7 Nb3 76.6(3) . .
Nb2 V7 Nb3 76.6(3) 8_575 .
Nb1 V7 Nb3 123.9(6) . .
O3W V8 O1W 178(2) . .
O3W V8 O4W 89.4(15) . 8_575
O1W V8 O4W 91.8(15) . 8_575
O3W V8 O4W 89.4(15) . .
O1W V8 O4W 91.8(15) . .
O4W V8 O4W 89(2) 8_575 .
O3W V8 O2W 85.2(13) . .
O1W V8 O2W 93.6(14) . .
O4W V8 O2W 174.4(14) 8_575 .
O4W V8 O2W 89.6(14) . .
O3W V8 O2W 85.2(13) . 8_575
O1W V8 O2W 93.6(14) . 8_575
O4W V8 O2W 89.6(14) 8_575 8_575
O4W V8 O2W 174.4(14) . 8_575
O2W V8 O2W 91.6(17) . 8_575

loop_
_geom_bond_atom_site_label_1
_geom_bond_atom_site_label_2
_geom_bond_distance
_geom_bond_site_symmetry_2
C1 N1 1.493(16) .
C1 C2 1.513(17) .
C1 H1A 0.9700 .
C1 H1B 0.9700 .
C2 N2 1.499(17) .
C2 H2A 0.9700 .
C2 H2B 0.9700 .
C3 N3 1.486(17) .
C3 C4 1.538(17) .
C3 H3A 0.9700 .
C3 H3B 0.9700 .
C4 N4 1.493(17) .
C4 H4A 0.9700 .
C4 H4B 0.9700 .
C5 N5 1.463(16) .
C5 C6 1.513(17) .
C5 H5A 0.9700 .
C5 H5B 0.9700 .
C6 N6 1.516(16) .
C6 H6A 0.9700 .
C6 H6B 0.9700 .
C7 N7 1.465(16) .
C7 C8 1.497(16) .
C7 H7A 0.9700 .
C7 H7B 0.9700 .
C8 N8 1.493(16) .
C8 H8A 0.9700 .
C8 H8B 0.9700 .
Co1 O14 2.067(11) 2_574
Co1 N4 2.108(18) .
Co1 N2 2.125(18) .
Co1 N1 2.141(17) .
Co1 O20 2.150(13) .
Co1 N3 2.181(19) .
Co2 O8 2.101(17) 6_557
Co2 N8 2.140(15) 8_575
Co2 N8 2.140(15) .
Co2 N7 2.149(15) 8_575
Co2 N7 2.149(15) .
Co2 O6 2.147(18) .
Co3 O15 2.114(11) 5_576
Co3 O15 2.114(11) .
Co3 N5 2.130(16) .
Co3 N5 2.130(16) 5_576
Co3 N6 2.143(16) .
Co3 N6 2.143(16) 5_576
N1 H1C 0.8900 .
N1 H1D 0.8900 .
N2 H2C 0.8900 .
N2 H2D 0.8900 .
N3 H3C 0.8900 .
N3 H3D 0.8900 .
N4 H4C 0.8900 .
N4 H4D 0.8900 .
N5 H5C 0.8900 .
N5 H5D 0.8900 .
N6 H6C 0.8900 .
N6 H6D 0.8900 .
N7 H7C 0.8900 .
N7 H7D 0.8900 .
N8 H8C 0.8900 .
N8 H8D 0.8900 .
Nb1 O6 1.737(17) .
Nb1 O3 1.921(11) 8_575
Nb1 O3 1.921(11) .
Nb1 O4 1.999(10) 8_575
Nb1 O4 1.999(10) .
Nb1 O26 2.57(2) .
Nb1 O26 2.57(2) 8_575
Nb1 V7 2.890(17) .
Nb1 V1 3.089(4) .
Nb2 O14 1.735(11) .
Nb2 O22 1.916(12) .
Nb2 O3 1.922(11) .
Nb2 O2 2.003(11) .
Nb2 O24 2.013(11) .
Nb2 O27 2.53(2) .
Nb2 O26 2.54(2) .
Nb2 V7 2.855(8) .
Nb2 V3 3.069(3) .
Nb3 O8 1.713(16) .
Nb3 O22 1.954(12) .
Nb3 O22 1.954(12) 8_575
Nb3 O23 1.995(11) .
Nb3 O23 1.995(11) 8_575
Nb3 O27 2.58(2) 8_575
Nb3 O27 2.58(2) .
Nb3 V7 2.914(17) .
Nb3 V2 3.056(4) .
Nb4 O20 1.723(13) .
Nb4 O19 1.945(7) .
Nb4 O9 1.949(12) .
Nb4 O12 1.949(13) .
Nb4 O1 1.966(12) .
Nb4 V4 2.923(5) .
Nb4 V5 3.026(3) .
Nb5 O17 1.677(12) .
Nb5 O13 1.928(6) .
Nb5 O12 1.957(13) .
Nb5 O5 1.957(11) .
Nb5 O11 2.017(11) .
Nb5 V4 2.919(5) .
Nb5 V6 3.035(3) .
O1 V3 1.948(12) .
O1 V5 1.970(12) .
O2 V6 1.950(11) .
O2 V3 1.966(11) .
O3 V7 2.057(17) .
O4 V6 1.939(11) .
O4 V1 1.982(11) .
O5 V1 1.954(11) .
O5 V6 1.967(11) .
O7 V1 1.613(17) .
O8 Co2 2.101(17) 6_657
O9 V2 1.963(12) .
O9 V5 2.011(12) .
O10 V5 1.609(12) .
O11 V3 1.932(12) .
O11 V6 1.958(11) .
O12 V4 1.931(12) .
O13 Nb5 1.928(6) 8_575
O13 V4 2.032(19) .
O14 Co1 2.067(11) 2_575
O15 V6 1.633(11) .
O16 V2 1.625(19) .
O18 V3 1.614(11) .
O19 Nb4 1.944(7) 8_575
O19 V4 2.01(2) .
O21 V4 1.58(2) .
O22 V7 2.060(17) .
O23 V5 1.930(11) .
O23 V2 1.955(11) .
O24 V5 1.952(12) .
O24 V3 1.956(12) .
O25 V7 1.60(7) .
O26 O27 1.40(3) .
O26 S1 1.48(2) .
O26 O26 1.57(4) 8_575
O27 S1 1.32(2) .
O27 O27 1.32(4) 8_575
O28 S1 1.35(2) .
O29 S1 1.31(2) .
O1W V8 2.06(5) .
O2W V8 2.30(4) .
O3W V8 1.90(5) .
O4W V8 2.13(4) .
S1 O27 1.32(2) 8_575
S1 O26 1.48(2) 8_575
V1 O5 1.954(11) 8_575
V1 O4 1.982(11) 8_575
V1 V6 2.966(3) .
V1 V6 2.966(3) 8_575
V2 O23 1.955(11) 8_575
V2 O9 1.963(12) 8_575
V2 V5 2.951(3) .
V2 V5 2.951(3) 8_575
V3 V5 2.940(4) .
V3 V6 2.950(4) .
V4 O12 1.931(12) 8_575
V4 Nb5 2.919(5) 8_575
V4 Nb4 2.923(5) 8_575
V7 O3 2.057(17) 8_575
V7 O22 2.059(17) 8_575
V7 Nb2 2.855(8) 8_575
V8 O4W 2.13(4) 8_575
V8 O2W 2.30(4) 8_575

loop_
_geom_torsion_atom_site_label_1
_geom_torsion_atom_site_label_2
_geom_torsion_atom_site_label_3
_geom_torsion_atom_site_label_4
_geom_torsion
_geom_torsion_site_symmetry_1
_geom_torsion_site_symmetry_4
N1 C1 C2 N2 -50(2) . .
N3 C3 C4 N4 -43(3) . .
N5 C5 C6 N6 -54(2) . .
N7 C7 C8 N8 -50(2) . .
C2 C1 N1 Co1 39.8(19) . .
C1 C2 N2 Co1 36(2) . .
C4 C3 N3 Co1 28(2) . .
C3 C4 N4 Co1 33(2) . .
C6 C5 N5 Co3 43.3(18) . .
C5 C6 N6 Co3 35.4(18) . .
C8 C7 N7 Co2 40.6(19) . .
C7 C8 N8 Co2 35(2) . .
O3 Nb1 O6 Co2 -132.9(4) 8_575 .
O3 Nb1 O6 Co2 132.9(4) . .
O4 Nb1 O6 Co2 -39.9(3) 8_575 .
O4 Nb1 O6 Co2 39.9(3) . .
O26 Nb1 O6 Co2 85(2) . .
O26 Nb1 O6 Co2 -85(2) 8_575 .
V7 Nb1 O6 Co2 180.000(2) . .
V1 Nb1 O6 Co2 0.000(3) . .
O22 Nb3 O8 Co2 -133.7(4) . 6_657
O22 Nb3 O8 Co2 133.7(4) 8_575 6_657
O23 Nb3 O8 Co2 -39.6(3) . 6_657
O23 Nb3 O8 Co2 39.6(3) 8_575 6_657
O27 Nb3 O8 Co2 90(3) 8_575 6_657
O27 Nb3 O8 Co2 -90(3) . 6_657
V7 Nb3 O8 Co2 180.000(2) . 6_657
V2 Nb3 O8 Co2 0.000(3) . 6_657
O22 Nb2 O14 Co1 149.3(14) . 2_575
O3 Nb2 O14 Co1 -116.1(15) . 2_575
O2 Nb2 O14 Co1 -23.3(16) . 2_575
O24 Nb2 O14 Co1 55.9(15) . 2_575
O27 Nb2 O14 Co1 112(3) . 2_575
O26 Nb2 O14 Co1 -69(3) . 2_575
V7 Nb2 O14 Co1 -163.8(14) . 2_575
V3 Nb2 O14 Co1 16.5(16) . 2_575
O19 Nb4 O20 Co1 149.9(10) . .
O9 Nb4 O20 Co1 -112.6(10) . .
O12 Nb4 O20 Co1 62.6(11) . .
O1 Nb4 O20 Co1 -29.3(11) . .
V4 Nb4 O20 Co1 104.8(9) . .
V5 Nb4 O20 Co1 -69.9(10) . .
O26 O26 O27 S1 53.9(8) 8_575 .
Nb2 O26 O27 S1 -168.3(12) . .
Nb1 O26 O27 S1 116.0(18) . .
S1 O26 O27 O27 -53.9(8) . 8_575
O26 O26 O27 O27 0.001(0) 8_575 8_575
Nb2 O26 O27 O27 137.9(4) . 8_575
Nb1 O26 O27 O27 62.1(16) . 8_575
S1 O26 O27 Nb2 168.3(12) . .
O26 O26 O27 Nb2 -137.9(4) 8_575 .
Nb1 O26 O27 Nb2 -75.8(16) . .
S1 O26 O27 Nb3 -126(3) . .
O26 O26 O27 Nb3 -72(2) 8_575 .
Nb2 O26 O27 Nb3 66(2) . .
Nb1 O26 O27 Nb3 -10(4) . .
O27 O27 S1 O29 147(3) 8_575 .
O26 O27 S1 O29 35(3) . .
Nb2 O27 S1 O29 18(4) . .
Nb3 O27 S1 O29 175.1(17) . .
O26 O27 S1 O27 -111.8(12) . 8_575
Nb2 O27 S1 O27 -129.0(16) . 8_575
Nb3 O27 S1 O27 29(2) . 8_575
O27 O27 S1 O28 -99.2(10) 8_575 .
O26 O27 S1 O28 149.1(12) . .
Nb2 O27 S1 O28 131.9(19) . .
Nb3 O27 S1 O28 -70.6(18) . .
O27 O27 S1 O26 53.3(11) 8_575 8_575
O26 O27 S1 O26 -58.5(18) . 8_575
Nb2 O27 S1 O26 -76(2) . 8_575
Nb3 O27 S1 O26 81.9(19) . 8_575
O27 O27 S1 O26 111.8(12) 8_575 .
Nb2 O27 S1 O26 -17.2(17) . .
Nb3 O27 S1 O26 140(2) . .
O27 O26 S1 O29 -161.1(14) . .
O26 O26 S1 O29 90.4(8) 8_575 .
Nb2 O26 S1 O29 -147.0(14) . .
Nb1 O26 S1 O29 84.3(16) . .
O27 O26 S1 O27 53.5(19) . 8_575
O26 O26 S1 O27 -55.0(12) 8_575 8_575
Nb2 O26 S1 O27 67.6(16) . 8_575
Nb1 O26 S1 O27 -61.1(19) . 8_575
O26 O26 S1 O27 -108.5(13) 8_575 .
Nb2 O26 S1 O27 14.1(14) . .
Nb1 O26 S1 O27 -115(2) . .
O27 O26 S1 O28 -69(3) . .
O26 O26 S1 O28 -178(3) 8_575 .
Nb2 O26 S1 O28 -55(3) . .
Nb1 O26 S1 O28 176(2) . .
O27 O26 S1 O26 108.5(13) . 8_575
Nb2 O26 S1 O26 122.6(11) . 8_575
Nb1 O26 S1 O26 -6(2) . 8_575
Co3 O15 V6 O4 -142.1(10) . .
Co3 O15 V6 O2 117.6(10) . .
Co3 O15 V6 O11 30.7(12) . .
Co3 O15 V6 O5 -54.6(12) . .
Co3 O15 V6 V3 73.8(11) . .
Co3 O15 V6 V1 -97.8(10) . .
Co3 O15 V6 Nb5 -13.2(12) . .
